data_7157622
loop_
_publ_author_name
'He, Huan'
'Cao, Ruiyuan'
'Cao, Ruidi'
'Liu, Xiao-Yu'
'Li, Wei'
'Yu, Di'
'Li, Yuexiang'
'Liu, Miaomiao'
'Wu, Yanmei'
'Wu, Pingzhou'
'Yang, Jin-Song'
'Yan, Yunzheng'
'Yang, Jingjing'
'Zheng, Zhi-Bing'
'Zhong, Wu'
'Qin, Yong'

_publ_section_title
;
 A light- and heat-driven glycal diazidation approach to nitrogenous
 carbohydrate derivatives with antiviral activity.
;
_journal_issue 31
_journal_name_full 'Organic &amp; biomolecular chemistry'
_journal_page_first 6155
_journal_page_last 6161
_journal_paper_doi 10.1039/d0ob01172j
_journal_volume 18
_journal_year 2020
_chemical_absolute_configuration unk
_chemical_formula_moiety 'C13 H16 N6 O8, C Cl3'
_chemical_formula_sum 'C14 H16 Cl3 N6 O8'
_chemical_formula_weight 502.68
_space_group_crystal_system orthorhombic
_space_group_IT_number 19
_space_group_name_Hall 'P 2ac 2ab'
_space_group_name_H-M_alt 'P 21 21 21'
_atom_sites_solution_hydrogens geom
_atom_sites_solution_primary iterative
_audit_creation_date 2019-02-27
_audit_creation_method
;
Olex2 1.2
(compiled 2018.05.29 svn.r3508 for OlexSys, GUI svn.r5506)
;
_audit_update_record
;
2020-01-02 deposited with the CCDC.	2020-07-17 downloaded from the CCDC.
;
_cell_angle_alpha 90
_cell_angle_beta 90
_cell_angle_gamma 90
_cell_formula_units_Z 4
_cell_length_a 8.6304(6)
_cell_length_b 10.8741(9)
_cell_length_c 22.9325(14)
_cell_measurement_reflns_used 2447
_cell_measurement_temperature 293(2)
_cell_measurement_theta_max 24.2240
_cell_measurement_theta_min 3.4780
_cell_volume 2152.2(3)
_computing_cell_refinement
;
CrysAlisPro, Agilent Technologies,
Version 1.171.37.35 (release 13-08-2014 CrysAlis171 .NET)
(compiled Aug 13 2014,18:06:01)
;
_computing_data_collection
;
CrysAlisPro, Agilent Technologies,
Version 1.171.37.35 (release 13-08-2014 CrysAlis171 .NET)
(compiled Aug 13 2014,18:06:01)
;
_computing_data_reduction
;
CrysAlisPro, Agilent Technologies,
Version 1.171.37.35 (release 13-08-2014 CrysAlis171 .NET)
(compiled Aug 13 2014,18:06:01)
;
_computing_molecular_graphics 'Olex2 (Dolomanov et al., 2009)'
_computing_publication_material 'Olex2 (Dolomanov et al., 2009)'
_computing_structure_refinement 'ShelXL (Sheldrick, 2015)'
_computing_structure_solution
;
Superflip (Palatinus & Chapuis, 2007;Palatinus & van der Lee, 2008;
Palatinus et al., 2012)
;
_diffrn_ambient_temperature 293.15
_diffrn_detector 'CCD plate'
_diffrn_detector_area_resol_mean 16.0874
_diffrn_detector_type Eos
_diffrn_measured_fraction_theta_full 0.998
_diffrn_measured_fraction_theta_max 0.998
_diffrn_measurement_details
;
#__ type_ start__ end____ width___ exp.time_
  1 omega  -22.00   24.00   1.0000    3.5000
omega____ theta____ kappa____ phi______ frames
    -      -14.8106  -99.0000  -60.0000 46

#__ type_ start__ end____ width___ exp.time_
  2 omega  -10.00   54.00   1.0000    3.5000
omega____ theta____ kappa____ phi______ frames
    -       17.0762  -99.0000  120.0000 64

#__ type_ start__ end____ width___ exp.time_
  3 omega  -44.00   58.00   1.0000    3.5000
omega____ theta____ kappa____ phi______ frames
    -       17.0762    0.0000  -60.0000 102
;
_diffrn_measurement_device 'four-circle diffractometer'
_diffrn_measurement_device_type 'Xcalibur, Eos'
_diffrn_measurement_method '\w scans'
_diffrn_orient_matrix_UB_11 -0.0207637000
_diffrn_orient_matrix_UB_12 0.0349203000
_diffrn_orient_matrix_UB_13 -0.0249130000
_diffrn_orient_matrix_UB_21 0.0300978000
_diffrn_orient_matrix_UB_22 0.0537979000
_diffrn_orient_matrix_UB_23 0.0133768000
_diffrn_orient_matrix_UB_31 0.0735829000
_diffrn_orient_matrix_UB_32 -0.0121796000
_diffrn_orient_matrix_UB_33 -0.0124854000
_diffrn_radiation_monochromator graphite
_diffrn_radiation_probe x-ray
_diffrn_radiation_type MoK\a
_diffrn_radiation_wavelength 0.71073
_diffrn_reflns_av_R_equivalents 0.0216
_diffrn_reflns_av_unetI/netI 0.0399
_diffrn_reflns_Laue_measured_fraction_full 0.998
_diffrn_reflns_Laue_measured_fraction_max 0.998
_diffrn_reflns_limit_h_max 10
_diffrn_reflns_limit_h_min -10
_diffrn_reflns_limit_k_max 13
_diffrn_reflns_limit_k_min -8
_diffrn_reflns_limit_l_max 28
_diffrn_reflns_limit_l_min -28
_diffrn_reflns_number 9826
_diffrn_reflns_point_group_measured_fraction_full 0.999
_diffrn_reflns_point_group_measured_fraction_max 0.999
_diffrn_reflns_theta_full 25.242
_diffrn_reflns_theta_max 26.364
_diffrn_reflns_theta_min 3.013
_diffrn_source 'Enhance (Mo) X-ray Source'
_exptl_absorpt_coefficient_mu 0.480
_exptl_absorpt_correction_T_max 1.00000
_exptl_absorpt_correction_T_min 0.97090
_exptl_absorpt_correction_type multi-scan
_exptl_absorpt_process_details
;
CrysAlisPro, Agilent Technologies,
Version 1.171.37.35 (release 13-08-2014 CrysAlis171 .NET)
(compiled Aug 13 2014,18:06:01)
Empirical absorption correction using spherical harmonics,
 implemented in SCALE3 ABSPACK scaling algorithm.
;
_exptl_crystal_density_diffrn 1.551
_exptl_crystal_density_method 'not measured'
_exptl_crystal_F_000 1028
_exptl_crystal_size_max 0.35
_exptl_crystal_size_mid 0.3
_exptl_crystal_size_min 0.25
_refine_diff_density_max 0.312
_refine_diff_density_min -0.432
_refine_diff_density_rms 0.067
_refine_ls_abs_structure_details
;
 Flack x determined using 1108 quotients [(I+)-(I-)]/[(I+)+(I-)]
 (Parsons, Flack and Wagner, Acta Cryst. B69 (2013) 249-259).
;
_refine_ls_abs_structure_Flack 0.04(3)
_refine_ls_extinction_method none
_refine_ls_goodness_of_fit_ref 1.030
_refine_ls_hydrogen_treatment constr
_refine_ls_matrix_type full
_refine_ls_number_parameters 293
_refine_ls_number_reflns 4407
_refine_ls_number_restraints 0
_refine_ls_restrained_S_all 1.030
_refine_ls_R_factor_all 0.0806
_refine_ls_R_factor_gt 0.0594
_refine_ls_shift/su_max 0.000
_refine_ls_shift/su_mean 0.000
_refine_ls_structure_factor_coef Fsqd
_refine_ls_weighting_details 'w=1/[\s^2^(Fo^2^)+(0.0825P)^2^+0.6140P] where P=(Fo^2^+2Fc^2^)/3'
_refine_ls_weighting_scheme calc
_refine_ls_wR_factor_gt 0.1420
_refine_ls_wR_factor_ref 0.1562
_reflns_Friedel_coverage 0.749
_reflns_Friedel_fraction_full 1.000
_reflns_Friedel_fraction_max 0.999
_reflns_number_gt 3366
_reflns_number_total 4407
_reflns_threshold_expression 'I > 2\s(I)'
_cod_data_source_file d0ob01172j2.cif
_cod_data_source_block 190226_s3_yd_1
_cod_depositor_comments 'Adding full bibliography for 7157620--7157628.cif.'
_cod_database_code 7157622
_shelx_shelxl_version_number 2014/7
_chemical_oxdiff_formula c12h12n2o3
_shelx_space_group_comment
;
The symmetry employed for this shelxl refinement is uniquely defined
by the following loop, which should always be used as a source of
symmetry information in preference to the above space-group names.
They are only intended as comments.
;
_shelx_estimated_absorpt_t_max 0.889
_shelx_estimated_absorpt_t_min 0.850
_reflns_odcompleteness_completeness 99.65
_reflns_odcompleteness_iscentric 1
_reflns_odcompleteness_theta 26.32
_olex2_refinement_description
;
1. Fixed Uiso
 At 1.2 times of:
  All C(H) groups, All C(H,H) groups
 At 1.5 times of:
  All C(H,H,H) groups
2. Uiso/Uaniso restraints and constraints
Uanis(Cl3) = Uanis(Cl3A)
Uanis(Cl1) = Uanis(Cl1A)
Uanis(Cl2) = Uanis(Cl2A)
3. Others
 Sof(Cl1A)=Sof(Cl2A)=Sof(Cl3A)=1-FVAR(1)
 Sof(Cl1)=Sof(Cl2)=Sof(Cl3)=FVAR(1)
4.a Ternary CH refined with riding coordinates:
 C1(H1), C3(H3), C4(H4), C6(H6), C9(H9)
4.b Secondary CH2 refined with riding coordinates:
 C10(H10A,H10B)
4.c Idealised Me refined as rotating group:
 C8(H8A,H8B,H8C), C12(H12A,H12B,H12C), C13(H13A,H13B,H13C)
;
_olex2_submission_special_instructions 'No special instructions were received'

loop_
_space_group_symop_operation_xyz
'x, y, z'
'-x+1/2, -y, z+1/2'
'x+1/2, -y+1/2, -z'
'-x, y+1/2, -z+1/2'

loop_
_atom_site_label
_atom_site_type_symbol
_atom_site_fract_x
_atom_site_fract_y
_atom_site_fract_z
_atom_site_U_iso_or_equiv
_atom_site_adp_type
_atom_site_occupancy
_atom_site_site_symmetry_order
_atom_site_calc_flag
_atom_site_refinement_flags_posn
_atom_site_refinement_flags_adp
_atom_site_refinement_flags_occupancy
_atom_site_disorder_assembly
_atom_site_disorder_group
O1 O 0.5611(3) 0.3825(3) 0.37861(12) 0.0377(7) Uani 1 1 d . . . . .
O2 O 0.4219(4) 0.4594(3) 0.45110(13) 0.0449(8) Uani 1 1 d . . . . .
O3 O 0.4484(3) 0.1176(3) 0.38989(11) 0.0341(6) Uani 1 1 d . . . . .
O4 O 0.6594(5) 0.5344(3) 0.43438(17) 0.0583(9) Uani 1 1 d . . . . .
O5 O 0.5301(4) 0.0410(4) 0.51610(18) 0.0710(12) Uani 1 1 d . . . . .
O6 O 0.3909(4) -0.0911(3) 0.46456(14) 0.0520(9) Uani 1 1 d . . . . .
O7 O 0.4773(5) 0.2828(3) 0.25462(13) 0.0518(9) Uani 1 1 d . . . . .
O8 O 0.4100(4) 0.1022(3) 0.21355(14) 0.0564(10) Uani 1 1 d . . . . .
N1 N 0.2822(4) 0.2456(4) 0.52424(17) 0.0444(10) Uani 1 1 d . . . . .
N2 N 0.3094(4) 0.3270(5) 0.55939(19) 0.0539(12) Uani 1 1 d . . . . .
N3 N 0.3192(7) 0.3972(7) 0.5951(2) 0.094(2) Uani 1 1 d . . . . .
N4 N 0.1940(4) 0.1044(4) 0.43213(17) 0.0391(9) Uani 1 1 d . . . . .
N5 N 0.1486(4) 0.0016(4) 0.41752(18) 0.0448(10) Uani 1 1 d . . . . .
N6 N 0.0885(6) -0.0856(5) 0.4045(3) 0.0816(17) Uani 1 1 d . . . . .
C1 C 0.4049(5) 0.3362(4) 0.37057(18) 0.0341(9) Uani 1 1 d . . . . .
H1 H 0.3486 0.3903 0.3438 0.041 Uiso 1 1 calc R . . . .
C2 C 0.5580(6) 0.4649(4) 0.42264(19) 0.0426(11) Uani 1 1 d . . . . .
C3 C 0.3399(5) 0.3506(4) 0.43136(18) 0.0357(10) Uani 1 1 d . . . . .
H3 H 0.2278 0.3647 0.4303 0.043 Uiso 1 1 calc R . . . .
C4 C 0.3804(5) 0.2450(4) 0.47182(17) 0.0343(10) Uani 1 1 d . . . . .
H4 H 0.4888 0.2536 0.4839 0.041 Uiso 1 1 calc R . . . .
C5 C 0.3600(5) 0.1196(4) 0.44233(17) 0.0334(9) Uani 1 1 d . . . . .
C6 C 0.4033(5) 0.2071(4) 0.34713(17) 0.0344(10) Uani 1 1 d . . . . .
H6 H 0.2984 0.1878 0.3336 0.041 Uiso 1 1 calc R . . . .
C7 C 0.4367(5) 0.0192(4) 0.47935(18) 0.0378(10) Uani 1 1 d . . . . .
C8 C 0.4518(8) -0.1926(5) 0.4986(3) 0.0714(17) Uani 1 1 d . . . . .
H8A H 0.5605 -0.2019 0.4908 0.107 Uiso 1 1 calc GR . . . .
H8B H 0.3985 -0.2669 0.4883 0.107 Uiso 1 1 calc GR . . . .
H8C H 0.4368 -0.1761 0.5394 0.107 Uiso 1 1 calc GR . . . .
C9 C 0.5156(5) 0.1911(4) 0.29633(18) 0.0368(10) Uani 1 1 d . . . . .
H9 H 0.6229 0.2009 0.3095 0.044 Uiso 1 1 calc R . . . .
C10 C 0.4956(8) 0.0701(5) 0.2638(2) 0.0560(14) Uani 1 1 d . . . . .
H10A H 0.5954 0.0355 0.2533 0.067 Uiso 1 1 calc R . . . .
H10B H 0.4395 0.0109 0.2874 0.067 Uiso 1 1 calc R . . . .
C11 C 0.4508(7) 0.2259(4) 0.19962(19) 0.0491(12) Uani 1 1 d . . . . .
C12 C 0.5991(9) 0.2296(7) 0.1644(3) 0.081(2) Uani 1 1 d . . . . .
H12A H 0.6290 0.3135 0.1581 0.121 Uiso 1 1 calc GR . . . .
H12B H 0.5826 0.1900 0.1275 0.121 Uiso 1 1 calc GR . . . .
H12C H 0.6796 0.1875 0.1852 0.121 Uiso 1 1 calc GR . . . .
C13 C 0.3199(10) 0.2850(7) 0.1691(3) 0.089(2) Uani 1 1 d . . . . .
H13A H 0.2311 0.2865 0.1944 0.134 Uiso 1 1 calc GR . . . .
H13B H 0.2956 0.2393 0.1345 0.134 Uiso 1 1 calc GR . . . .
H13C H 0.3477 0.3676 0.1587 0.134 Uiso 1 1 calc GR . . . .
C14 C 0.9175(8) 0.4714(8) 0.3017(3) 0.085(2) Uani 1 1 d . . . . .
Cl1 Cl 0.9623(4) 0.3238(4) 0.3319(2) 0.1334(14) Uani 0.727(3) 1 d . . P A 1
Cl2 Cl 0.9425(8) 0.4814(7) 0.22999(19) 0.170(3) Uani 0.727(3) 1 d . . P A 1
Cl3 Cl 1.0419(4) 0.5715(4) 0.34243(17) 0.1184(12) Uani 0.727(3) 1 d . . P A 1
Cl1A Cl 0.9401(12) 0.3122(10) 0.2749(6) 0.1334(14) Uani 0.273(3) 1 d . . P A 2
Cl2A Cl 0.989(3) 0.556(2) 0.2404(6) 0.170(3) Uani 0.273(3) 1 d . . P A 2
Cl3A Cl 0.9967(12) 0.4924(12) 0.3564(5) 0.1184(12) Uani 0.273(3) 1 d . . P A 2

loop_
_atom_site_aniso_label
_atom_site_aniso_U_11
_atom_site_aniso_U_22
_atom_site_aniso_U_33
_atom_site_aniso_U_23
_atom_site_aniso_U_13
_atom_site_aniso_U_12
O1 0.0416(16) 0.0337(16) 0.0379(15) 0.0011(14) 0.0044(13) -0.0052(13)
O2 0.0585(19) 0.0344(17) 0.0417(16) -0.0058(15) 0.0073(15) -0.0029(15)
O3 0.0392(15) 0.0347(16) 0.0284(13) 0.0077(13) 0.0028(12) 0.0040(13)
O4 0.074(2) 0.0412(19) 0.060(2) -0.0018(19) -0.0071(18) -0.0178(19)
O5 0.068(2) 0.061(2) 0.084(3) 0.034(2) -0.040(2) -0.021(2)
O6 0.078(2) 0.0352(19) 0.0424(17) 0.0000(16) -0.0130(16) 0.0110(17)
O7 0.098(3) 0.0274(16) 0.0301(15) 0.0013(14) 0.0037(17) -0.0025(17)
O8 0.090(3) 0.0324(19) 0.0467(18) -0.0002(17) -0.0086(18) -0.0143(18)
N1 0.044(2) 0.055(3) 0.0349(19) -0.003(2) 0.0105(16) -0.0104(19)
N2 0.041(2) 0.080(3) 0.041(2) -0.011(3) 0.0114(18) -0.014(2)
N3 0.078(4) 0.135(6) 0.070(3) -0.054(4) 0.026(3) -0.036(4)
N4 0.0342(18) 0.036(2) 0.047(2) 0.0037(19) -0.0025(15) -0.0070(16)
N5 0.0360(19) 0.043(3) 0.055(2) 0.000(2) -0.0041(17) -0.0021(19)
N6 0.067(3) 0.056(3) 0.122(5) -0.018(3) -0.018(3) -0.005(3)
C1 0.036(2) 0.033(2) 0.034(2) 0.0037(19) -0.0015(17) 0.0036(18)
C2 0.059(3) 0.030(2) 0.038(2) 0.004(2) -0.002(2) 0.000(2)
C3 0.035(2) 0.036(2) 0.036(2) -0.002(2) 0.0060(18) 0.0029(18)
C4 0.0301(19) 0.041(3) 0.032(2) 0.003(2) 0.0027(16) -0.0037(18)
C5 0.0304(19) 0.038(2) 0.032(2) 0.005(2) 0.0010(16) 0.0003(18)
C6 0.042(2) 0.030(2) 0.031(2) 0.0048(18) -0.0049(18) 0.0006(18)
C7 0.037(2) 0.045(3) 0.031(2) 0.009(2) 0.0045(18) -0.002(2)
C8 0.103(5) 0.046(3) 0.065(3) 0.008(3) -0.016(3) 0.021(3)
C9 0.051(3) 0.030(2) 0.029(2) 0.003(2) 0.0035(18) -0.0061(19)
C10 0.095(4) 0.034(3) 0.038(3) 0.003(2) 0.007(2) 0.004(3)
C11 0.083(3) 0.034(3) 0.031(2) 0.001(2) 0.001(2) -0.008(3)
C12 0.122(6) 0.071(4) 0.049(3) -0.004(3) 0.028(4) -0.013(4)
C13 0.122(6) 0.065(5) 0.081(4) 0.003(4) -0.040(4) 0.012(4)
C14 0.066(4) 0.097(5) 0.092(5) 0.008(4) -0.007(3) 0.016(4)
Cl1 0.1024(19) 0.110(2) 0.188(4) 0.042(3) 0.027(3) 0.0102(18)
Cl2 0.191(5) 0.251(8) 0.067(2) -0.018(3) -0.011(2) 0.086(6)
Cl3 0.096(2) 0.139(4) 0.120(2) -0.016(2) -0.0085(17) -0.017(2)
Cl1A 0.1024(19) 0.110(2) 0.188(4) 0.042(3) 0.027(3) 0.0102(18)
Cl2A 0.191(5) 0.251(8) 0.067(2) -0.018(3) -0.011(2) 0.086(6)
Cl3A 0.096(2) 0.139(4) 0.120(2) -0.016(2) -0.0085(17) -0.017(2)

loop_
_atom_type_symbol
_atom_type_description
_atom_type_scat_dispersion_real
_atom_type_scat_dispersion_imag
_atom_type_scat_source
C C 0.0033 0.0016 'International Tables Vol C Tables 4.2.6.8 and 6.1.1.4'
H H 0.0000 0.0000 'International Tables Vol C Tables 4.2.6.8 and 6.1.1.4'
Cl Cl 0.1484 0.1585 'International Tables Vol C Tables 4.2.6.8 and 6.1.1.4'
N N 0.0061 0.0033 'International Tables Vol C Tables 4.2.6.8 and 6.1.1.4'
O O 0.0106 0.0060 'International Tables Vol C Tables 4.2.6.8 and 6.1.1.4'

loop_
_geom_angle_atom_site_label_1
_geom_angle_atom_site_label_2
_geom_angle_atom_site_label_3
_geom_angle
_geom_angle_site_symmetry_1
_geom_angle_site_symmetry_3
_geom_angle_publ_flag
C2 O1 C1 107.9(3) . . ?
C2 O2 C3 108.1(3) . . ?
C5 O3 C6 114.9(3) . . ?
C7 O6 C8 116.6(4) . . ?
C9 O7 C11 109.2(3) . . ?
C10 O8 C11 106.6(4) . . ?
N2 N1 C4 115.6(4) . . ?
N3 N2 N1 171.8(5) . . ?
N5 N4 C5 117.3(4) . . ?
N6 N5 N4 171.0(5) . . ?
O1 C1 H1 109.4 . . ?
O1 C1 C3 101.1(3) . . ?
O1 C1 C6 112.2(3) . . ?
C3 C1 H1 109.4 . . ?
C6 C1 H1 109.4 . . ?
C6 C1 C3 115.0(4) . . ?
O2 C2 O1 110.5(4) . . ?
O4 C2 O1 125.3(5) . . ?
O4 C2 O2 124.2(4) . . ?
O2 C3 C1 101.0(3) . . ?
O2 C3 H3 111.2 . . ?
O2 C3 C4 108.3(3) . . ?
C1 C3 H3 111.2 . . ?
C1 C3 C4 113.6(3) . . ?
C4 C3 H3 111.2 . . ?
N1 C4 C3 111.3(4) . . ?
N1 C4 H4 108.6 . . ?
N1 C4 C5 107.4(3) . . ?
C3 C4 H4 108.6 . . ?
C3 C4 C5 112.2(3) . . ?
C5 C4 H4 108.6 . . ?
O3 C5 N4 112.9(3) . . ?
O3 C5 C4 108.9(3) . . ?
O3 C5 C7 103.0(3) . . ?
N4 C5 C4 106.5(3) . . ?
N4 C5 C7 115.6(4) . . ?
C4 C5 C7 109.8(3) . . ?
O3 C6 C1 112.7(3) . . ?
O3 C6 H6 108.8 . . ?
O3 C6 C9 105.8(3) . . ?
C1 C6 H6 108.8 . . ?
C1 C6 C9 112.0(3) . . ?
C9 C6 H6 108.8 . . ?
O5 C7 O6 124.9(4) . . ?
O5 C7 C5 122.9(5) . . ?
O6 C7 C5 112.3(4) . . ?
O6 C8 H8A 109.5 . . ?
O6 C8 H8B 109.5 . . ?
O6 C8 H8C 109.5 . . ?
H8A C8 H8B 109.5 . . ?
H8A C8 H8C 109.5 . . ?
H8B C8 H8C 109.5 . . ?
O7 C9 C6 106.6(4) . . ?
O7 C9 H9 110.6 . . ?
O7 C9 C10 104.5(3) . . ?
C6 C9 H9 110.6 . . ?
C10 C9 C6 113.6(4) . . ?
C10 C9 H9 110.6 . . ?
O8 C10 C9 104.2(4) . . ?
O8 C10 H10A 110.9 . . ?
O8 C10 H10B 110.9 . . ?
C9 C10 H10A 110.9 . . ?
C9 C10 H10B 110.9 . . ?
H10A C10 H10B 108.9 . . ?
O7 C11 O8 104.6(3) . . ?
O7 C11 C12 109.0(5) . . ?
O7 C11 C13 110.7(5) . . ?
O8 C11 C12 110.7(5) . . ?
O8 C11 C13 109.1(5) . . ?
C13 C11 C12 112.5(5) . . ?
C11 C12 H12A 109.5 . . ?
C11 C12 H12B 109.5 . . ?
C11 C12 H12C 109.5 . . ?
H12A C12 H12B 109.5 . . ?
H12A C12 H12C 109.5 . . ?
H12B C12 H12C 109.5 . . ?
C11 C13 H13A 109.5 . . ?
C11 C13 H13B 109.5 . . ?
C11 C13 H13C 109.5 . . ?
H13A C13 H13B 109.5 . . ?
H13A C13 H13C 109.5 . . ?
H13B C13 H13C 109.5 . . ?
Cl1 C14 Cl3 102.3(4) . . ?
Cl2 C14 Cl1 114.4(5) . . ?
Cl2 C14 Cl3 113.5(5) . . ?
Cl2A C14 Cl1A 100.6(7) . . ?
Cl3A C14 Cl1A 112.7(8) . . ?
Cl3A C14 Cl2A 116.1(9) . . ?

loop_
_geom_bond_atom_site_label_1
_geom_bond_atom_site_label_2
_geom_bond_distance
_geom_bond_site_symmetry_2
_geom_bond_publ_flag
O1 C1 1.451(5) . ?
O1 C2 1.350(5) . ?
O2 C2 1.345(6) . ?
O2 C3 1.451(5) . ?
O3 C5 1.425(5) . ?
O3 C6 1.435(5) . ?
O4 C2 1.187(6) . ?
O5 C7 1.190(5) . ?
O6 C7 1.307(6) . ?
O6 C8 1.451(6) . ?
O7 C9 1.421(5) . ?
O7 C11 1.424(6) . ?
O8 C10 1.413(6) . ?
O8 C11 1.427(6) . ?
N1 N2 1.220(6) . ?
N1 C4 1.471(5) . ?
N2 N3 1.123(7) . ?
N4 N5 1.231(6) . ?
N4 C5 1.461(5) . ?
N5 N6 1.122(6) . ?
C1 H1 0.9800 . ?
C1 C3 1.511(6) . ?
C1 C6 1.503(6) . ?
C3 H3 0.9800 . ?
C3 C4 1.517(6) . ?
C4 H4 0.9800 . ?
C4 C5 1.532(6) . ?
C5 C7 1.534(6) . ?
C6 H6 0.9800 . ?
C6 C9 1.525(6) . ?
C8 H8A 0.9600 . ?
C8 H8B 0.9600 . ?
C8 H8C 0.9600 . ?
C9 H9 0.9800 . ?
C9 C10 1.522(6) . ?
C10 H10A 0.9700 . ?
C10 H10B 0.9700 . ?
C11 C12 1.514(8) . ?
C11 C13 1.476(9) . ?
C12 H12A 0.9600 . ?
C12 H12B 0.9600 . ?
C12 H12C 0.9600 . ?
C13 H13A 0.9600 . ?
C13 H13B 0.9600 . ?
C13 H13C 0.9600 . ?
C14 Cl1 1.790(8) . ?
C14 Cl2 1.661(9) . ?
C14 Cl3 1.792(9) . ?
C14 Cl1A 1.847(15) . ?
C14 Cl2A 1.79(2) . ?
C14 Cl3A 1.448(13) . ?

loop_
_geom_torsion_atom_site_label_1
_geom_torsion_atom_site_label_2
_geom_torsion_atom_site_label_3
_geom_torsion_atom_site_label_4
_geom_torsion
_geom_torsion_site_symmetry_1
_geom_torsion_site_symmetry_2
_geom_torsion_site_symmetry_3
_geom_torsion_site_symmetry_4
_geom_torsion_publ_flag
O1 C1 C3 O2 32.5(4) . . . . ?
O1 C1 C3 C4 -83.3(4) . . . . ?
O1 C1 C6 O3 73.0(4) . . . . ?
O1 C1 C6 C9 -46.1(4) . . . . ?
O2 C3 C4 N1 84.1(4) . . . . ?
O2 C3 C4 C5 -155.6(3) . . . . ?
O3 C5 C7 O5 98.1(5) . . . . ?
O3 C5 C7 O6 -80.0(4) . . . . ?
O3 C6 C9 O7 -177.4(3) . . . . ?
O3 C6 C9 C10 68.0(5) . . . . ?
O7 C9 C10 O8 -15.2(5) . . . . ?
N1 C4 C5 O3 177.5(3) . . . . ?
N1 C4 C5 N4 55.5(4) . . . . ?
N1 C4 C5 C7 -70.4(4) . . . . ?
N2 N1 C4 C3 -72.1(5) . . . . ?
N2 N1 C4 C5 164.8(4) . . . . ?
N4 C5 C7 O5 -138.3(5) . . . . ?
N4 C5 C7 O6 43.5(5) . . . . ?
N5 N4 C5 O3 72.2(5) . . . . ?
N5 N4 C5 C4 -168.4(4) . . . . ?
N5 N4 C5 C7 -46.1(5) . . . . ?
C1 O1 C2 O2 11.7(5) . . . . ?
C1 O1 C2 O4 -167.1(4) . . . . ?
C1 C3 C4 N1 -164.6(3) . . . . ?
C1 C3 C4 C5 -44.3(5) . . . . ?
C1 C6 C9 O7 -54.2(4) . . . . ?
C1 C6 C9 C10 -168.8(4) . . . . ?
C2 O1 C1 C3 -27.9(4) . . . . ?
C2 O1 C1 C6 -151.0(3) . . . . ?
C2 O2 C3 C1 -27.6(4) . . . . ?
C2 O2 C3 C4 92.0(4) . . . . ?
C3 O2 C2 O1 11.0(5) . . . . ?
C3 O2 C2 O4 -170.2(4) . . . . ?
C3 C1 C6 O3 -41.8(5) . . . . ?
C3 C1 C6 C9 -160.9(3) . . . . ?
C3 C4 C5 O3 54.9(4) . . . . ?
C3 C4 C5 N4 -67.1(4) . . . . ?
C3 C4 C5 C7 167.0(3) . . . . ?
C4 C5 C7 O5 -17.8(6) . . . . ?
C4 C5 C7 O6 164.1(3) . . . . ?
C5 O3 C6 C1 55.5(5) . . . . ?
C5 O3 C6 C9 178.2(3) . . . . ?
C6 O3 C5 N4 56.4(5) . . . . ?
C6 O3 C5 C4 -61.7(4) . . . . ?
C6 O3 C5 C7 -178.3(3) . . . . ?
C6 C1 C3 O2 153.6(3) . . . . ?
C6 C1 C3 C4 37.9(5) . . . . ?
C6 C9 C10 O8 100.6(4) . . . . ?
C8 O6 C7 O5 4.4(7) . . . . ?
C8 O6 C7 C5 -177.5(4) . . . . ?
C9 O7 C11 O8 23.6(6) . . . . ?
C9 O7 C11 C12 -94.8(5) . . . . ?
C9 O7 C11 C13 141.0(5) . . . . ?
C10 O8 C11 O7 -33.7(6) . . . . ?
C10 O8 C11 C12 83.5(5) . . . . ?
C10 O8 C11 C13 -152.2(5) . . . . ?
C11 O7 C9 C6 -125.9(4) . . . . ?
C11 O7 C9 C10 -5.2(5) . . . . ?
C11 O8 C10 C9 30.1(5) . . . . ?
